data_2105456
loop_
_publ_author_name
'Gomes, Ligia Rebelo'
'Low, John Nicolson'
'Cagide, Fernando'
'Gaspar, Alexandra'
'Reis, Joana'
'Borges, Fernanda'

_publ_section_title
;
 Structural characterization of some
 <i>N</i>-phenyl-4-oxo-4<i>H</i>-2-chromone carboxamides
;
_journal_coeditor_code PS5026
_journal_issue 3
_journal_name_full 'Acta Crystallographica Section B'
_journal_page_first 294
_journal_page_last 309
_journal_paper_doi 10.1107/S2052519213009676
_journal_volume 69
_journal_year 2013
_chemical_formula_moiety 'C16 H10 Br N O3'
_chemical_formula_sum 'C16 H10 Br N O3'
_chemical_formula_weight 344.16
_chemical_name_systematic 4-oxo-N-(2-bromophenyl)-4H-chromene-2-carboxamide
_space_group_IT_number 14
_symmetry_cell_setting monoclinic
_symmetry_space_group_name_Hall '-P 2yn'
_symmetry_space_group_name_H-M 'P 1 21/n 1'
_atom_sites_solution_hydrogens geom
_atom_sites_solution_primary direct
_atom_sites_solution_secondary difmap
_audit_creation_method SHELXL-97
_cell_angle_alpha 90.00
_cell_angle_beta 92.079(11)
_cell_angle_gamma 90.00
_cell_formula_units_Z 4
_cell_length_a 5.466(3)
_cell_length_b 17.381(10)
_cell_length_c 13.948(8)
_cell_measurement_reflns_used 3226
_cell_measurement_temperature 100(2)
_cell_measurement_theta_max 27.5
_cell_measurement_theta_min 2.8
_cell_volume 1324.3(13)
_computing_cell_refinement
;
CrystalClear-SM Expert 2.0 r13 (Rigaku, 2011)
;
_computing_data_collection
;
CrystalClear-SM Expert 2.0 r13 (Rigaku, 2011)
;
_computing_data_reduction
;
CrystalClear-SM Expert 2.0 r13 (Rigaku, 2011)
;
_computing_molecular_graphics 'PLATON (Spek,2003)'
_computing_publication_material
;
Oscail (McArdle et al., 2004),
SHELXS-97 (Sheldrick, 2008)
;
_computing_structure_refinement
;
Oscail (McArdle et al., 2004),
SHELXS-97 (Sheldrick, 2008)
;
_computing_structure_solution 'SHELXS (Sheldrick, 2008)'
_diffrn_ambient_temperature 100
_diffrn_detector_area_resol_mean 28.5714
_diffrn_measured_fraction_theta_full 0.996
_diffrn_measured_fraction_theta_max 0.992
_diffrn_measurement_device
;
AFC12 (Right): Kappa 3 circle
;
_diffrn_measurement_device_type
;
Rigaku Saturn724+ (2x2 bin mode)
;
_diffrn_measurement_method 'profile data from \w-scans'
_diffrn_radiation_monochromator Confocal
_diffrn_radiation_type MoK\a
_diffrn_radiation_wavelength 0.71075
_diffrn_reflns_av_R_equivalents 0.0277
_diffrn_reflns_av_sigmaI/netI 0.0281
_diffrn_reflns_limit_h_max 6
_diffrn_reflns_limit_h_min -7
_diffrn_reflns_limit_k_max 19
_diffrn_reflns_limit_k_min -22
_diffrn_reflns_limit_l_max 18
_diffrn_reflns_limit_l_min -16
_diffrn_reflns_number 8859
_diffrn_reflns_theta_full 25.00
_diffrn_reflns_theta_max 27.47
_diffrn_reflns_theta_min 2.92
_exptl_absorpt_coefficient_mu 3.113
_exptl_absorpt_correction_T_max 0.9695
_exptl_absorpt_correction_T_min 0.3617
_exptl_absorpt_correction_type multi-scan
_exptl_absorpt_process_details
;
CrystalClear-SM Expert 2.0 r13 (Rigaku, 2011)
;
_exptl_crystal_colour colourless
_exptl_crystal_density_diffrn 1.726
_exptl_crystal_density_method 'not measured'
_exptl_crystal_description needle
_exptl_crystal_F_000 688
_exptl_crystal_size_max 0.41
_exptl_crystal_size_mid 0.03
_exptl_crystal_size_min 0.01
_refine_diff_density_max 0.631
_refine_diff_density_min -0.555
_refine_ls_extinction_method none
_refine_ls_goodness_of_fit_ref 1.075
_refine_ls_hydrogen_treatment constr
_refine_ls_matrix_type full
_refine_ls_number_parameters 190
_refine_ls_number_reflns 3006
_refine_ls_number_restraints 0
_refine_ls_restrained_S_all 1.075
_refine_ls_R_factor_all 0.0386
_refine_ls_R_factor_gt 0.0350
_refine_ls_shift/su_max 0.000
_refine_ls_shift/su_mean 0.000
_refine_ls_structure_factor_coef Fsqd
_refine_ls_weighting_details 'calc w=1/[\s^2^(Fo^2^)+(0.0441P)^2^+0.9945P] where P=(Fo^2^+2Fc^2^)/3'
_refine_ls_weighting_scheme calc
_refine_ls_wR_factor_gt 0.0828
_refine_ls_wR_factor_ref 0.0850
_reflns_number_gt 2790
_reflns_number_total 3006
_reflns_threshold_expression >2sigma(I)
_cod_data_source_file ps5026.cif
_cod_data_source_block 1
_cod_original_sg_symbol_H-M P21/n
_cod_database_code 2105456
_cod_database_fobs_code 2105456

loop_
_symmetry_equiv_pos_as_xyz
'x, y, z'
'-x+1/2, y+1/2, -z+1/2'
'-x, -y, -z'
'x-1/2, -y-1/2, z-1/2'

loop_
_atom_site_type_symbol
_atom_site_label
_atom_site_fract_x
_atom_site_fract_y
_atom_site_fract_z
_atom_site_U_iso_or_equiv
_atom_site_adp_type
_atom_site_calc_flag
_atom_site_refinement_flags
_atom_site_occupancy
_atom_site_symmetry_multiplicity
Br Br12 0.26176(4) 0.372219(14) 0.093403(16) 0.02194(10) Uani d . 1 1
O O1 0.6905(3) 0.32310(9) 0.34702(10) 0.0174(3) Uani d . 1 1
O O2 0.2860(3) 0.44462(10) 0.46662(11) 0.0233(4) Uani d . 1 1
O O4 1.0428(3) 0.31106(10) 0.61106(11) 0.0232(4) Uani d . 1 1
N N2 0.3134(4) 0.41089(12) 0.30775(13) 0.0180(4) Uani d . 1 1
H H2 0.4018 0.3830 0.2693 0.022 Uiso d R 1 1
C C2 0.6115(4) 0.36306(13) 0.42413(16) 0.0174(5) Uani d . 1 1
C C3 0.7194(4) 0.36093(13) 0.51201(16) 0.0184(5) Uani d . 1 1
H H3 0.6534 0.3906 0.5621 0.022 Uiso calc R 1 1
C C4 0.9357(4) 0.31395(13) 0.53217(15) 0.0181(5) Uani d . 1 1
C C4A 1.0161(4) 0.26908(13) 0.44891(15) 0.0174(4) Uani d . 1 1
C C5 1.2206(4) 0.22019(13) 0.45639(16) 0.0192(5) Uani d . 1 1
H H5 1.3057 0.2140 0.5165 0.023 Uiso calc R 1 1
C C6 1.2992(4) 0.18095(14) 0.37693(17) 0.0212(5) Uani d . 1 1
H H6 1.4386 0.1484 0.3822 0.025 Uiso calc R 1 1
C C7 1.1721(5) 0.18953(14) 0.28865(17) 0.0219(5) Uani d . 1 1
H H7 1.2273 0.1628 0.2341 0.026 Uiso calc R 1 1
C C8 0.9676(4) 0.23610(14) 0.27935(16) 0.0199(5) Uani d . 1 1
H H8 0.8802 0.2409 0.2196 0.024 Uiso calc R 1 1
C C8A 0.8933(4) 0.27580(13) 0.36018(15) 0.0162(4) Uani d . 1 1
C C21 0.3869(4) 0.41074(13) 0.40220(15) 0.0179(4) Uani d . 1 1
C C211 0.1130(4) 0.45024(13) 0.26411(15) 0.0175(4) Uani d . 1 1
C C212 0.0607(4) 0.43882(13) 0.16572(16) 0.0189(5) Uani d . 1 1
C C213 -0.1343(5) 0.47547(14) 0.11821(17) 0.0221(5) Uani d . 1 1
H H213 -0.1677 0.4663 0.0519 0.027 Uiso calc R 1 1
C C214 -0.2799(5) 0.52563(14) 0.16856(17) 0.0228(5) Uani d . 1 1
H H214 -0.4132 0.5513 0.1368 0.027 Uiso calc R 1 1
C C215 -0.2294(5) 0.53819(14) 0.26620(17) 0.0218(5) Uani d . 1 1
H H215 -0.3283 0.5729 0.3004 0.026 Uiso calc R 1 1
C C216 -0.0368(4) 0.50069(14) 0.31404(17) 0.0207(5) Uani d . 1 1
H H216 -0.0065 0.5092 0.3807 0.025 Uiso calc R 1 1

loop_
_atom_site_aniso_label
_atom_site_aniso_U_11
_atom_site_aniso_U_22
_atom_site_aniso_U_33
_atom_site_aniso_U_12
_atom_site_aniso_U_13
_atom_site_aniso_U_23
Br12 0.02153(15) 0.02328(15) 0.02084(14) 0.00238(9) -0.00158(9) -0.00366(8)
O1 0.0182(8) 0.0191(8) 0.0149(7) 0.0016(7) -0.0002(6) -0.0010(6)
O2 0.0237(9) 0.0256(9) 0.0206(8) 0.0025(8) 0.0024(7) -0.0020(7)
O4 0.0272(9) 0.0265(9) 0.0157(7) 0.0025(8) -0.0037(6) -0.0001(6)
N2 0.0170(10) 0.0197(10) 0.0173(9) 0.0025(8) 0.0009(7) -0.0015(7)
C2 0.0178(12) 0.0157(11) 0.0188(10) -0.0014(9) 0.0017(9) 0.0003(8)
C3 0.0199(12) 0.0187(11) 0.0167(10) 0.0000(9) 0.0007(9) -0.0012(8)
C4 0.0215(12) 0.0169(11) 0.0161(10) -0.0037(9) 0.0019(8) 0.0011(8)
C4A 0.0204(12) 0.0148(11) 0.0169(10) -0.0025(9) 0.0004(8) 0.0020(8)
C5 0.0186(12) 0.0191(11) 0.0196(10) -0.0016(9) -0.0032(8) 0.0015(8)
C6 0.0174(12) 0.0188(11) 0.0273(11) 0.0001(10) 0.0009(9) -0.0001(9)
C7 0.0236(12) 0.0205(12) 0.0220(11) -0.0029(10) 0.0045(9) -0.0038(9)
C8 0.0215(12) 0.0196(11) 0.0184(10) -0.0045(10) -0.0019(9) -0.0006(8)
C8A 0.0159(11) 0.0136(10) 0.0188(10) -0.0015(9) -0.0008(8) 0.0008(8)
C21 0.0187(11) 0.0146(10) 0.0203(10) -0.0038(9) -0.0010(8) 0.0019(8)
C211 0.0158(11) 0.0159(11) 0.0207(10) -0.0028(9) -0.0004(8) 0.0017(8)
C212 0.0183(12) 0.0161(11) 0.0226(10) -0.0019(9) 0.0030(9) -0.0010(8)
C213 0.0221(12) 0.0221(12) 0.0219(11) -0.0020(10) -0.0029(9) 0.0034(9)
C214 0.0189(12) 0.0199(12) 0.0294(12) 0.0019(10) -0.0021(9) 0.0036(9)
C215 0.0197(12) 0.0196(12) 0.0262(11) 0.0007(10) 0.0024(9) -0.0004(9)
C216 0.0195(12) 0.0196(12) 0.0230(11) -0.0020(10) -0.0003(9) 0.0001(9)

loop_
_atom_type_symbol
_atom_type_description
_atom_type_scat_dispersion_real
_atom_type_scat_dispersion_imag
_atom_type_scat_source
C C 0.0033 0.0016 'International Tables Vol C Tables 4.2.6.8 and 6.1.1.4'
H H 0.0000 0.0000 'International Tables Vol C Tables 4.2.6.8 and 6.1.1.4'
Br Br -0.2901 2.4595 'International Tables Vol C Tables 4.2.6.8 and 6.1.1.4'
N N 0.0061 0.0033 'International Tables Vol C Tables 4.2.6.8 and 6.1.1.4'
O O 0.0106 0.0060 'International Tables Vol C Tables 4.2.6.8 and 6.1.1.4'

loop_
_geom_angle_atom_site_label_1
_geom_angle_atom_site_label_2
_geom_angle_atom_site_label_3
_geom_angle
C2 O1 C8A 118.16(17)
C21 N2 C211 128.0(2)
C21 N2 H2 116.0
C211 N2 H2 116.0
C3 C2 O1 124.4(2)
C3 C2 C21 122.0(2)
O1 C2 C21 113.57(19)
C2 C3 C4 121.3(2)
C2 C3 H3 119.4
C4 C3 H3 119.4
O4 C4 C3 123.6(2)
O4 C4 C4A 122.4(2)
C3 C4 C4A 113.99(19)
C8A C4A C5 118.3(2)
C8A C4A C4 120.4(2)
C5 C4A C4 121.3(2)
C6 C5 C4A 120.5(2)
C6 C5 H5 119.7
C4A C5 H5 119.7
C5 C6 C7 119.6(2)
C5 C6 H6 120.2
C7 C6 H6 120.2
C8 C7 C6 121.3(2)
C8 C7 H7 119.4
C6 C7 H7 119.4
C7 C8 C8A 118.2(2)
C7 C8 H8 120.9
C8A C8 H8 120.9
O1 C8A C4A 121.68(19)
O1 C8A C8 116.18(19)
C4A C8A C8 122.1(2)
O2 C21 N2 125.7(2)
O2 C21 C2 120.2(2)
N2 C21 C2 114.1(2)
C216 C211 C212 118.1(2)
C216 C211 N2 123.2(2)
C212 C211 N2 118.7(2)
C213 C212 C211 121.8(2)
C213 C212 Br12 118.19(17)
C211 C212 Br12 120.05(18)
C214 C213 C212 119.4(2)
C214 C213 H213 120.3
C212 C213 H213 120.3
C213 C214 C215 119.6(2)
C213 C214 H214 120.2
C215 C214 H214 120.2
C216 C215 C214 121.0(2)
C216 C215 H215 119.5
C214 C215 H215 119.5
C215 C216 C211 120.1(2)
C215 C216 H216 120.0
C211 C216 H216 120.0

loop_
_geom_bond_atom_site_label_1
_geom_bond_atom_site_label_2
_geom_bond_distance
Br12 C212 1.909(2)
O1 C2 1.363(3)
O1 C8A 1.387(3)
O2 C21 1.223(3)
O4 C4 1.229(3)
N2 C21 1.363(3)
N2 C211 1.411(3)
N2 H2 0.8803
C2 C3 1.341(3)
C2 C21 1.503(3)
C3 C4 1.456(3)
C3 H3 0.9500
C4 C4A 1.479(3)
C4A C8A 1.391(3)
C4A C5 1.405(3)
C5 C6 1.383(3)
C5 H5 0.9500
C6 C7 1.400(3)
C6 H6 0.9500
C7 C8 1.382(4)
C7 H7 0.9500
C8 C8A 1.395(3)
C8 H8 0.9500
C211 C216 1.402(3)
C211 C212 1.406(3)
C212 C213 1.389(3)
C213 C214 1.388(3)
C213 H213 0.9500
C214 C215 1.397(3)
C214 H214 0.9500
C215 C216 1.388(3)
C215 H215 0.9500
C216 H216 0.9500

loop_
_geom_hbond_atom_site_label_D
_geom_hbond_atom_site_label_H
_geom_hbond_atom_site_label_A
_geom_hbond_site_symmetry_A
_geom_hbond_distance_DH
_geom_hbond_distance_HA
_geom_hbond_distance_DA
_geom_hbond_angle_DHA
N2 H2 O1 . 0.88 2.15 2.607(3) 112
N2 H2 Br12 . 0.88 2.55 3.067(2) 118
C216 H216 O2 . 0.95 2.26 2.884(3) 122
C7 H7 O4 4_665 0.95 2.52 3.257(3) 135
C8 H8 O4 4_565 0.95 2.51 3.344(3) 146

loop_
_geom_torsion_atom_site_label_1
_geom_torsion_atom_site_label_2
_geom_torsion_atom_site_label_3
_geom_torsion_atom_site_label_4
_geom_torsion
C8A O1 C2 C3 1.3(3)
C8A O1 C2 C21 -178.46(18)
O1 C2 C3 C4 -0.2(4)
C21 C2 C3 C4 179.5(2)
C2 C3 C4 O4 178.9(2)
C2 C3 C4 C4A -1.5(3)
O4 C4 C4A C8A -178.2(2)
C3 C4 C4A C8A 2.1(3)
O4 C4 C4A C5 0.3(3)
C3 C4 C4A C5 -179.4(2)
C8A C4A C5 C6 1.1(3)
C4 C4A C5 C6 -177.4(2)
C4A C5 C6 C7 -0.6(4)
C5 C6 C7 C8 -0.5(4)
C6 C7 C8 C8A 1.2(4)
C2 O1 C8A C4A -0.5(3)
C2 O1 C8A C8 -179.95(19)
C5 C4A C8A O1 -179.8(2)
C4 C4A C8A O1 -1.2(3)
C5 C4A C8A C8 -0.3(3)
C4 C4A C8A C8 178.2(2)
C7 C8 C8A O1 178.7(2)
C7 C8 C8A C4A -0.8(3)
C211 N2 C21 O2 1.3(4)
C211 N2 C21 C2 -179.2(2)
C3 C2 C21 O2 -5.5(4)
O1 C2 C21 O2 174.3(2)
C3 C2 C21 N2 175.1(2)
O1 C2 C21 N2 -5.2(3)
C21 N2 C211 C216 4.0(4)
C21 N2 C211 C212 -176.3(2)
C216 C211 C212 C213 -0.5(3)
N2 C211 C212 C213 179.8(2)
C216 C211 C212 Br12 178.88(17)
N2 C211 C212 Br12 -0.8(3)
C211 C212 C213 C214 0.9(4)
Br12 C212 C213 C214 -178.48(18)
C212 C213 C214 C215 -0.4(4)
C213 C214 C215 C216 -0.6(4)
C214 C215 C216 C211 1.0(4)
C212 C211 C216 C215 -0.5(3)
N2 C211 C216 C215 179.2(2)
